data_7231090
loop_
_publ_author_name
'Ion, Adrian E.'
'Dogaru, Andreea'
'Shova, Sergiu'
'Madalan, Augustin M.'
'Akintola, Oluseun'
'Ionescu, Sorana'
'Voicescu, Mariana'
'Nica, Simona'
'Buchholz, Axel'
'Plass, Winfried'
'Andruh, Marius'

_publ_section_title
;
 Organic co-crystals of 1,3-bis(4-pyridyl)azulene with a series of
 hydrogen-bond donors
;
_journal_issue 31
_journal_name_full CrystEngComm
_journal_page_first 4463
_journal_paper_doi 10.1039/C8CE00945G
_journal_volume 20
_journal_year 2018
_chemical_formula_sum 'C31 H25.5 N2.5 O7'
_chemical_formula_weight 545.04
_space_group_crystal_system orthorhombic
_space_group_IT_number 60
_space_group_name_Hall '-P 2a 2n'
_space_group_name_H-M_alt 'P n c a'
_symmetry_space_group_name_Hall '-P 2a 2n'
_symmetry_space_group_name_H-M 'P n c a'
_atom_sites_solution_hydrogens mixed
_audit_creation_method SHELXL-2014
_audit_update_record
;
2018-04-04 deposited with the CCDC.
2018-07-05 downloaded from the CCDC.
;
_cell_angle_alpha 90
_cell_angle_beta 90
_cell_angle_gamma 90
_cell_formula_units_Z 8
_cell_length_a 13.1102(5)
_cell_length_b 14.3955(6)
_cell_length_c 30.2012(14)
_cell_measurement_reflns_used 23175
_cell_measurement_temperature 293(2)
_cell_measurement_theta_max 31.52
_cell_measurement_theta_min 1.95
_cell_volume 5699.8(4)
_computing_cell_refinement X-Area
_computing_data_collection X-Area
_computing_data_reduction X-Area
_computing_structure_refinement 'SHELXL-2014 (Sheldrick, 2014)'
_computing_structure_solution 'SHELXS-2014 (Sheldrick, 2014)'
_diffrn_ambient_temperature 293(2)
_diffrn_measured_fraction_theta_full 0.997
_diffrn_measured_fraction_theta_max 0.997
_diffrn_measurement_device_type 'STOE-IPDS II'
_diffrn_measurement_method 'omega scans'
_diffrn_radiation_type MoK\a
_diffrn_radiation_wavelength 0.71073
_diffrn_reflns_av_R_equivalents 0.0942
_diffrn_reflns_av_unetI/netI 0.0379
_diffrn_reflns_Laue_measured_fraction_full 0.997
_diffrn_reflns_Laue_measured_fraction_max 0.997
_diffrn_reflns_limit_h_max 16
_diffrn_reflns_limit_h_min -16
_diffrn_reflns_limit_k_max 17
_diffrn_reflns_limit_k_min -17
_diffrn_reflns_limit_l_max 37
_diffrn_reflns_limit_l_min -37
_diffrn_reflns_number 56098
_diffrn_reflns_point_group_measured_fraction_full 0.997
_diffrn_reflns_point_group_measured_fraction_max 0.997
_diffrn_reflns_theta_full 25.242
_diffrn_reflns_theta_max 26.000
_diffrn_reflns_theta_min 2.057
_diffrn_source 'fine-focus sealed tube'
_exptl_absorpt_coefficient_mu 0.091
_exptl_absorpt_correction_type none
_exptl_crystal_colour blue
_exptl_crystal_density_diffrn 1.270
_exptl_crystal_density_meas ?
_exptl_crystal_description prism
_exptl_crystal_F_000 2280
_exptl_crystal_size_max 0.3
_exptl_crystal_size_mid 0.2
_exptl_crystal_size_min 0.1
_refine_diff_density_max 0.549
_refine_diff_density_min -0.303
_refine_diff_density_rms 0.108
_refine_ls_extinction_coef 0.0087(14)
_refine_ls_extinction_expression Fc^*^=kFc[1+0.001xFc^2^\l^3^/sin(2\q)]^-1/4^
_refine_ls_extinction_method SHELXL
_refine_ls_goodness_of_fit_ref 1.035
_refine_ls_hydrogen_treatment mixed
_refine_ls_matrix_type full
_refine_ls_number_parameters 383
_refine_ls_number_reflns 5587
_refine_ls_number_restraints 0
_refine_ls_restrained_S_all 1.035
_refine_ls_R_factor_all 0.1011
_refine_ls_R_factor_gt 0.0680
_refine_ls_shift/su_max 0.000
_refine_ls_shift/su_mean 0.000
_refine_ls_structure_factor_coef Fsqd
_refine_ls_weighting_details 'w=1/[\s^2^(Fo^2^)+(0.1414P)^2^+0.8289P] where P=(Fo^2^+2Fc^2^)/3'
_refine_ls_weighting_scheme calc
_refine_ls_wR_factor_gt 0.1947
_refine_ls_wR_factor_ref 0.2262
_reflns_Friedel_coverage 0.000
_reflns_number_gt 3618
_reflns_number_total 5587
_reflns_threshold_expression 'I > 2\s(I)'
_cod_data_source_file c8ce00945g2.cif
_cod_data_source_block shelx
_cod_depositor_comments
;
The following automatic conversions were performed:

'_exptl_crystal_density_meas' value 'not measured' was changed to '?'
- the value is perceived as not measured.

Automatic conversion script
Id: cif_fix_values 4973 2017-02-22 13:04:09Z antanas 

 Adding full bibliography for 7231086--7231091.cif.
;
_cod_original_formula_sum 'C31 H25.50 N2.50 O7'
_cod_database_code 7231090
_shelx_space_group_comment
;
The symmetry employed for this shelxl refinement is uniquely defined
by the following loop, which should always be used as a source of
symmetry information in preference to the above space-group names.
They are only intended as comments.
;
_shelxl_version_number 2014-3

loop_
_space_group_symop_operation_xyz
'x, y, z'
'-x+1/2, -y, z'
'x+1/2, -y+1/2, -z+1/2'
'-x, y+1/2, -z+1/2'
'-x, -y, -z'
'x-1/2, y, -z'
'-x-1/2, y-1/2, z-1/2'
'x, -y-1/2, z-1/2'

loop_
_atom_site_label
_atom_site_type_symbol
_atom_site_fract_x
_atom_site_fract_y
_atom_site_fract_z
_atom_site_U_iso_or_equiv
_atom_site_adp_type
_atom_site_occupancy
_atom_site_site_symmetry_order
_atom_site_calc_flag
_atom_site_refinement_flags_posn
_atom_site_refinement_flags_adp
_atom_site_refinement_flags_occupancy
C1 C 1.0915(2) 0.2045(2) 0.13253(10) 0.0632(8) Uani 1 1 d . . .
H1 H 1.0643 0.2298 0.1068 0.076 Uiso 1 1 calc R U .
C2 C 1.1927(2) 0.1823(2) 0.13395(10) 0.0600(7) Uani 1 1 d . . .
H2 H 1.2340 0.1945 0.1096 0.072 Uiso 1 1 calc R U .
C3 C 1.23438(19) 0.14157(19) 0.17171(9) 0.0533(6) Uani 1 1 d . . .
C4 C 1.1690(2) 0.1287(2) 0.20777(10) 0.0572(7) Uani 1 1 d . . .
H4 H 1.1938 0.1026 0.2338 0.069 Uiso 1 1 calc R U .
C5 C 1.0691(2) 0.1540(2) 0.20501(10) 0.0603(7) Uani 1 1 d . . .
H5 H 1.0266 0.1461 0.2294 0.072 Uiso 1 1 calc R U .
C6 C 1.34155(19) 0.11433(19) 0.17442(10) 0.0545(6) Uani 1 1 d . . .
C7 C 1.40023(19) 0.12014(19) 0.21316(10) 0.0558(7) Uani 1 1 d . . .
H7 H 1.3758 0.1396 0.2405 0.067 Uiso 1 1 calc R U .
C8 C 1.50005(18) 0.09273(19) 0.20481(10) 0.0542(7) Uani 1 1 d . . .
C9 C 1.58263(18) 0.09750(19) 0.23771(11) 0.0560(7) Uani 1 1 d . . .
C10 C 1.5644(2) 0.0766(2) 0.28171(11) 0.0637(8) Uani 1 1 d . . .
H10 H 1.5004 0.0559 0.2906 0.076 Uiso 1 1 calc R U .
C11 C 1.6407(2) 0.0864(2) 0.31213(12) 0.0702(8) Uani 1 1 d . . .
H11 H 1.6262 0.0735 0.3416 0.084 Uiso 1 1 calc R U .
C12 C 1.7532(2) 0.1328(2) 0.25961(12) 0.0655(8) Uani 1 1 d . . .
H12 H 1.8185 0.1521 0.2519 0.079 Uiso 1 1 calc R U .
C13 C 1.6813(2) 0.1258(2) 0.22680(11) 0.0604(7) Uani 1 1 d . . .
H13 H 1.6980 0.1398 0.1976 0.072 Uiso 1 1 calc R U .
C14 C 1.50604(19) 0.06331(19) 0.16039(10) 0.0567(7) Uani 1 1 d . . .
C15 C 1.5900(2) 0.0217(2) 0.14034(12) 0.0681(8) Uani 1 1 d . . .
H15 H 1.6475 0.0160 0.1582 0.082 Uiso 1 1 calc R U .
C16 C 1.6004(3) -0.0124(3) 0.09784(15) 0.0825(10) Uani 1 1 d . . .
H16 H 1.6646 -0.0357 0.0908 0.099 Uiso 1 1 calc R U .
C17 C 1.5296(3) -0.0165(3) 0.06478(14) 0.0879(11) Uani 1 1 d . . .
H17 H 1.5524 -0.0427 0.0384 0.106 Uiso 1 1 calc R U .
C18 C 1.4282(3) 0.0127(3) 0.06472(12) 0.0837(11) Uani 1 1 d . . .
H18 H 1.3925 0.0033 0.0385 0.100 Uiso 1 1 calc R U .
C19 C 1.3745(2) 0.0537(2) 0.09854(11) 0.0686(8) Uani 1 1 d . . .
H19 H 1.3069 0.0672 0.0918 0.082 Uiso 1 1 calc R U .
C20 C 1.40403(19) 0.07802(19) 0.14049(10) 0.0550(7) Uani 1 1 d . . .
C21 C 0.81928(19) 0.2400(2) 0.11634(9) 0.0552(7) Uani 1 1 d . . .
C22 C 0.70934(18) 0.25423(18) 0.10357(9) 0.0489(6) Uani 1 1 d . . .
C23 C 0.6778(2) 0.23863(19) 0.06050(9) 0.0535(6) Uani 1 1 d . . .
H23 H 0.7251 0.2197 0.0394 0.064 Uiso 1 1 calc R U .
C24 C 0.5764(2) 0.2509(2) 0.04836(9) 0.0547(7) Uani 1 1 d . . .
C25 C 0.5449(2) 0.2339(3) 0.00204(10) 0.0674(8) Uani 1 1 d . . .
C26 C 0.50665(19) 0.28086(19) 0.07982(9) 0.0540(7) Uani 1 1 d . . .
H26 H 0.4387 0.2893 0.0719 0.065 Uiso 1 1 calc R U .
C27 C 0.53751(18) 0.29832(18) 0.12295(9) 0.0481(6) Uani 1 1 d . . .
C28 C 0.46347(19) 0.3321(2) 0.15653(10) 0.0537(6) Uani 1 1 d . . .
C29 C 0.63866(18) 0.28421(18) 0.13475(9) 0.0477(6) Uani 1 1 d . . .
H29 H 0.6593 0.2949 0.1638 0.057 Uiso 1 1 calc R U .
C31 C 0.7500 0.5000 0.1662(4) 0.313(14) Uani 1 2 d S T P
C32 C 0.8291(9) 0.4844(6) 0.0998(5) 0.350(10) Uani 1 1 d . . .
H32A H 0.8064 0.4889 0.0697 0.525 Uiso 1 1 calc R U .
H32B H 0.8813 0.5299 0.1051 0.525 Uiso 1 1 calc R U .
H32C H 0.8560 0.4234 0.1051 0.525 Uiso 1 1 calc R U .
C33 C 0.2410(15) 0.4114(10) 0.0434(6) 0.214(10) Uani 0.5 1 d . . P
N1 N 1.03095(17) 0.19049(18) 0.16738(8) 0.0596(6) Uani 1 1 d . . .
N2 N 1.73470(18) 0.11366(19) 0.30169(10) 0.0671(7) Uani 1 1 d . . .
N3 N 0.7500 0.5000 0.1272(2) 0.123(2) Uani 1 2 d S T P
O1 O 0.83842(14) 0.23109(18) 0.15690(7) 0.0745(7) Uani 1 1 d . . .
O2 O 0.88488(15) 0.23781(19) 0.08687(7) 0.0776(7) Uani 1 1 d . . .
O3 O 0.60247(19) 0.2089(2) -0.02661(9) 0.0982(9) Uani 1 1 d . . .
O4 O 0.44725(17) 0.2473(2) -0.00507(8) 0.0912(9) Uani 1 1 d . . .
H4A H 0.4341 0.2361 -0.0311 0.137 Uiso 1 1 calc R U .
O5 O 0.37288(14) 0.34877(19) 0.14031(7) 0.0754(7) Uani 1 1 d . . .
H5A H 0.3353 0.3675 0.1601 0.113 Uiso 1 1 calc R U .
O6 O 0.48605(16) 0.34397(18) 0.19484(7) 0.0753(7) Uani 1 1 d . . .
O7 O 0.7896(6) 0.4833(7) 0.1996(3) 0.137(3) Uani 0.5 1 d . . P
O9 O 0.2500 0.5000 0.0388(3) 0.478(16) Uani 1 2 d S T P
H1N H 0.950(3) 0.204(3) 0.1629(13) 0.094(11) Uiso 1 1 d . . .

loop_
_atom_site_aniso_label
_atom_site_aniso_U_11
_atom_site_aniso_U_22
_atom_site_aniso_U_33
_atom_site_aniso_U_23
_atom_site_aniso_U_13
_atom_site_aniso_U_12
C1 0.0483(15) 0.089(2) 0.0526(17) 0.0059(15) -0.0084(12) 0.0028(13)
C2 0.0432(13) 0.0856(19) 0.0511(17) 0.0044(14) -0.0033(11) -0.0013(13)
C3 0.0386(12) 0.0684(16) 0.0529(16) -0.0065(13) -0.0064(11) -0.0022(11)
C4 0.0490(14) 0.0745(17) 0.0480(16) 0.0002(13) -0.0084(12) 0.0044(12)
C5 0.0468(14) 0.0857(19) 0.0483(16) -0.0036(13) -0.0001(12) 0.0053(13)
C6 0.0399(13) 0.0653(15) 0.0582(17) -0.0051(13) -0.0077(11) 0.0004(11)
C7 0.0416(13) 0.0667(16) 0.0591(17) -0.0055(13) -0.0084(11) 0.0024(11)
C8 0.0388(12) 0.0580(14) 0.0657(19) -0.0022(13) -0.0098(11) -0.0008(11)
C9 0.0388(12) 0.0575(15) 0.072(2) -0.0002(13) -0.0105(12) 0.0027(11)
C10 0.0425(13) 0.0794(19) 0.069(2) 0.0037(15) -0.0074(13) -0.0049(13)
C11 0.0527(16) 0.090(2) 0.069(2) 0.0038(16) -0.0100(14) -0.0031(15)
C12 0.0397(13) 0.0725(18) 0.084(2) -0.0006(16) -0.0094(14) -0.0059(12)
C13 0.0419(13) 0.0684(17) 0.071(2) 0.0033(14) -0.0069(13) -0.0034(12)
C14 0.0418(13) 0.0589(15) 0.0694(19) -0.0031(13) -0.0029(12) -0.0043(11)
C15 0.0472(15) 0.0690(18) 0.088(2) -0.0089(16) 0.0041(15) -0.0003(13)
C16 0.0622(19) 0.083(2) 0.102(3) -0.019(2) 0.0213(19) -0.0058(16)
C17 0.084(2) 0.096(3) 0.084(3) -0.028(2) 0.024(2) -0.013(2)
C18 0.080(2) 0.108(3) 0.063(2) -0.0199(19) 0.0062(17) -0.016(2)
C19 0.0555(16) 0.085(2) 0.065(2) -0.0116(16) -0.0011(14) -0.0112(14)
C20 0.0431(13) 0.0627(16) 0.0593(18) -0.0045(13) -0.0021(12) -0.0061(11)
C21 0.0404(13) 0.0792(18) 0.0460(16) 0.0065(13) 0.0031(11) 0.0092(12)
C22 0.0391(12) 0.0613(14) 0.0463(15) 0.0041(11) 0.0011(10) 0.0060(10)
C23 0.0472(13) 0.0676(16) 0.0457(15) -0.0029(12) 0.0036(11) 0.0064(12)
C24 0.0456(13) 0.0722(16) 0.0464(15) -0.0041(12) -0.0024(11) -0.0007(12)
C25 0.0550(16) 0.100(2) 0.0475(17) -0.0117(15) -0.0036(13) 0.0056(15)
C26 0.0390(12) 0.0725(17) 0.0506(16) -0.0005(12) -0.0032(11) 0.0009(11)
C27 0.0394(12) 0.0606(14) 0.0444(14) 0.0016(11) 0.0018(10) 0.0025(10)
C28 0.0418(13) 0.0700(17) 0.0493(16) 0.0014(12) 0.0008(11) 0.0029(12)
C29 0.0409(12) 0.0603(14) 0.0419(14) 0.0025(11) -0.0013(10) 0.0018(10)
C31 0.66(4) 0.192(12) 0.085(8) 0.000 0.000 -0.236(18)
C32 0.47(2) 0.139(7) 0.443(19) -0.124(10) 0.311(16) -0.117(11)
C33 0.32(2) 0.100(8) 0.222(19) 0.039(9) -0.172(17) -0.017(10)
N1 0.0409(12) 0.0841(16) 0.0537(15) -0.0024(12) -0.0049(10) 0.0057(11)
N2 0.0458(12) 0.0798(16) 0.0758(19) -0.0011(14) -0.0165(12) -0.0026(11)
N3 0.186(6) 0.097(4) 0.086(4) 0.000 0.000 -0.055(4)
O1 0.0412(10) 0.133(2) 0.0489(12) 0.0113(12) 0.0010(9) 0.0167(11)
O2 0.0457(11) 0.135(2) 0.0520(13) 0.0145(12) 0.0104(9) 0.0183(11)
O3 0.0697(15) 0.167(3) 0.0576(15) -0.0368(16) -0.0057(12) 0.0140(15)
O4 0.0578(13) 0.164(3) 0.0524(14) -0.0195(15) -0.0111(10) 0.0140(14)
O5 0.0411(10) 0.1251(19) 0.0601(13) -0.0033(12) 0.0053(9) 0.0165(11)
O6 0.0590(12) 0.1157(18) 0.0512(13) -0.0141(12) 0.0009(10) 0.0159(11)
O7 0.158(9) 0.171(8) 0.082(5) -0.011(5) -0.003(4) -0.019(7)
O9 1.15(5) 0.183(10) 0.103(7) 0.000 0.000 0.018(16)

loop_
_atom_type_symbol
_atom_type_description
_atom_type_scat_dispersion_real
_atom_type_scat_dispersion_imag
_atom_type_scat_source
C C 0.0033 0.0016 'International Tables Vol C Tables 4.2.6.8 and 6.1.1.4'
H H 0.0000 0.0000 'International Tables Vol C Tables 4.2.6.8 and 6.1.1.4'
N N 0.0061 0.0033 'International Tables Vol C Tables 4.2.6.8 and 6.1.1.4'
O O 0.0106 0.0060 'International Tables Vol C Tables 4.2.6.8 and 6.1.1.4'

loop_
_geom_angle_atom_site_label_1
_geom_angle_atom_site_label_2
_geom_angle_atom_site_label_3
_geom_angle
_geom_angle_site_symmetry_1
_geom_angle_site_symmetry_3
N1 C1 C2 121.2(3) . .
C1 C2 C3 120.3(3) . .
C2 C3 C4 116.9(2) . .
C2 C3 C6 122.4(3) . .
C4 C3 C6 120.7(3) . .
C5 C4 C3 120.4(3) . .
N1 C5 C4 120.8(3) . .
C7 C6 C20 108.0(2) . .
C7 C6 C3 123.9(3) . .
C20 C6 C3 128.1(3) . .
C8 C7 C6 110.4(3) . .
C7 C8 C14 108.1(2) . .
C7 C8 C9 123.9(3) . .
C14 C8 C9 128.0(2) . .
C10 C9 C13 116.7(3) . .
C10 C9 C8 120.8(3) . .
C13 C9 C8 122.4(3) . .
C11 C10 C9 119.9(3) . .
N2 C11 C10 123.3(3) . .
N2 C12 C13 123.6(3) . .
C12 C13 C9 119.2(3) . .
C15 C14 C8 126.0(3) . .
C15 C14 C20 126.8(3) . .
C8 C14 C20 107.0(2) . .
C16 C15 C14 129.5(3) . .
C17 C16 C15 128.9(3) . .
C16 C17 C18 129.5(3) . .
C19 C18 C17 128.1(3) . .
C20 C19 C18 130.7(3) . .
C19 C20 C6 127.0(3) . .
C19 C20 C14 126.4(3) . .
C6 C20 C14 106.4(2) . .
O2 C21 O1 124.0(2) . .
O2 C21 C22 118.9(2) . .
O1 C21 C22 117.0(2) . .
C23 C22 C29 119.2(2) . .
C23 C22 C21 120.3(2) . .
C29 C22 C21 120.4(2) . .
C22 C23 C24 120.9(2) . .
C26 C24 C23 119.3(3) . .
C26 C24 C25 121.0(2) . .
C23 C24 C25 119.7(3) . .
O3 C25 O4 122.6(3) . .
O3 C25 C24 123.7(3) . .
O4 C25 C24 113.7(3) . .
C27 C26 C24 120.5(2) . .
C26 C27 C29 119.6(2) . .
C26 C27 C28 120.7(2) . .
C29 C27 C28 119.8(2) . .
O6 C28 O5 123.8(3) . .
O6 C28 C27 122.7(2) . .
O5 C28 C27 113.5(2) . .
C27 C29 C22 120.5(2) . .
O7 C31 O7 59.2(9) . 2_665
O7 C31 N3 150.4(5) . .
O7 C31 N3 150.4(5) 2_665 .
C1 N1 C5 120.2(2) . .
C12 N2 C11 117.3(3) . .
C31 N3 C32 128.0(7) . 2_665
C31 N3 C32 128.0(7) . .
C32 N3 C32 104.1(15) 2_665 .
O7 O7 C31 60.4(5) 2_665 .
C33 O9 C33 167.6(18) 2_565 .

loop_
_geom_bond_atom_site_label_1
_geom_bond_atom_site_label_2
_geom_bond_distance
_geom_bond_site_symmetry_2
C1 N1 1.334(4) .
C1 C2 1.365(4) .
C2 C3 1.394(4) .
C3 C4 1.399(4) .
C3 C6 1.461(3) .
C4 C5 1.362(4) .
C5 N1 1.348(4) .
C6 C7 1.403(4) .
C6 C20 1.412(4) .
C7 C8 1.390(4) .
C8 C14 1.409(4) .
C8 C9 1.471(4) .
C9 C10 1.383(5) .
C9 C13 1.395(4) .
C10 C11 1.365(4) .
C11 N2 1.331(4) .
C12 N2 1.323(4) .
C12 C13 1.371(4) .
C14 C15 1.392(4) .
C14 C20 1.481(4) .
C15 C16 1.381(5) .
C16 C17 1.365(6) .
C17 C18 1.395(5) .
C18 C19 1.374(5) .
C19 C20 1.370(4) .
C21 O2 1.238(3) .
C21 O1 1.257(3) .
C21 C22 1.506(3) .
C22 C23 1.383(4) .
C22 C29 1.390(4) .
C23 C24 1.390(4) .
C24 C26 1.388(4) .
C24 C25 1.479(4) .
C25 O3 1.203(4) .
C25 O4 1.313(4) .
C26 C27 1.387(4) .
C27 C29 1.388(3) .
C27 C28 1.486(4) .
C28 O6 1.206(3) .
C28 O5 1.307(3) .
C31 O7 1.159(11) .
C31 O7 1.159(11) 2_665
C31 N3 1.177(13) .
C32 N3 1.345(8) .
C33 O9 1.289(14) .
N3 C32 1.345(8) 2_665
O7 O7 1.145(15) 2_665
O9 C33 1.289(14) 2_565
